data_7042478
loop_
_publ_author_name
'Peng, Yan'
'Mereacre, Valeriu'
'Anson, Christopher E.'
'Powell, Annie K.'

_publ_section_title
;
 The role of coordinated solvent on Co(ii) ions in tuning the single
 molecule magnet properties in a {CoDy} system.
;
_journal_issue 16
_journal_name_full 'Dalton transactions (Cambridge, England : 2003)'
_journal_page_first 5337
_journal_page_last 5343
_journal_paper_doi 10.1039/c7dt00548b
_journal_volume 46
_journal_year 2017
_chemical_formula_moiety 'C62 H58 Co2 Dy2 N8 O20, 2(C3 H6 O)'
_chemical_formula_sum 'C68 H70 Co2 Dy2 N8 O22'
_chemical_formula_weight 1794.18
_space_group_crystal_system monoclinic
_space_group_IT_number 14
_space_group_name_Hall '-P 2ybc'
_space_group_name_H-M_alt 'P 1 21/c 1'
_symmetry_space_group_name_Hall '-P 2ybc'
_symmetry_space_group_name_H-M 'P 1 21/c 1'
_atom_sites_solution_hydrogens geom
_atom_sites_solution_primary 'dual-space direct methods'
_atom_sites_solution_secondary difmap
_audit_creation_method SHELXL-2016/6
_audit_update_record
;
2016-11-25 deposited with the CCDC.
2017-03-14 downloaded from the CCDC.
;
_cell_angle_alpha 90
_cell_angle_beta 95.113(4)
_cell_angle_gamma 90
_cell_formula_units_Z 2
_cell_length_a 13.9549(8)
_cell_length_b 14.4077(7)
_cell_length_c 17.3933(9)
_cell_measurement_reflns_used 24096
_cell_measurement_temperature 150(2)
_cell_measurement_theta_max 28.00
_cell_measurement_theta_min 2.04
_cell_volume 3483.1(3)
_computing_cell_refinement 'X-Area 1.38 (Stoe & Cie GmbH, 2006)'
_computing_data_collection 'WinXpose 1.6.8 (Stoe & Cie GmbH, 2004)'
_computing_data_reduction 'X-Area 1.38 (Stoe & Cie GmbH, 2006)'
_computing_molecular_graphics 'Diamond 2.1 (Crystal Impact, 1998)'
_computing_publication_material 'SHELXL-2016/6 (Sheldrick, 2016)'
_computing_structure_refinement 'SHELXL-2016/6 (Sheldrick, 2016)'
_computing_structure_solution 'SHELXT (Sheldrick, 2014)'
_diffrn_ambient_temperature 150(2)
_diffrn_detector_area_resol_mean 6.667
_diffrn_measured_fraction_theta_full 0.997
_diffrn_measured_fraction_theta_max 0.993
_diffrn_measurement_device_type 'Stoe IPDS II'
_diffrn_measurement_method 'area detector, \w-scans'
_diffrn_radiation_monochromator graphite
_diffrn_radiation_type MoK\a
_diffrn_radiation_wavelength 0.71073
_diffrn_reflns_av_R_equivalents 0.0261
_diffrn_reflns_av_unetI/netI 0.0231
_diffrn_reflns_Laue_measured_fraction_full 0.997
_diffrn_reflns_Laue_measured_fraction_max 0.993
_diffrn_reflns_limit_h_max 18
_diffrn_reflns_limit_h_min -18
_diffrn_reflns_limit_k_max 16
_diffrn_reflns_limit_k_min -18
_diffrn_reflns_limit_l_max 22
_diffrn_reflns_limit_l_min -17
_diffrn_reflns_number 24484
_diffrn_reflns_point_group_measured_fraction_full 0.997
_diffrn_reflns_point_group_measured_fraction_max 0.993
_diffrn_reflns_theta_full 25.242
_diffrn_reflns_theta_max 27.534
_diffrn_reflns_theta_min 2.285
_diffrn_source 'fine-focus sealed tube'
_exptl_absorpt_coefficient_mu 2.671
_exptl_absorpt_correction_T_max 0.548
_exptl_absorpt_correction_T_min 0.393
_exptl_absorpt_correction_type multi-scan
_exptl_absorpt_process_details
;
XPREP in SHELXTL 6.14 (BrukerAXS Inc., 2003)
;
_exptl_crystal_colour orange
_exptl_crystal_density_diffrn 1.711
_exptl_crystal_description block
_exptl_crystal_F_000 1792
_exptl_crystal_size_max 0.380
_exptl_crystal_size_mid 0.330
_exptl_crystal_size_min 0.250
_refine_diff_density_max 0.376
_refine_diff_density_min -1.694
_refine_diff_density_rms 0.113
_refine_ls_extinction_method none
_refine_ls_goodness_of_fit_ref 0.994
_refine_ls_hydrogen_treatment constr
_refine_ls_matrix_type full
_refine_ls_number_parameters 466
_refine_ls_number_reflns 7974
_refine_ls_number_restraints 0
_refine_ls_restrained_S_all 0.994
_refine_ls_R_factor_all 0.0358
_refine_ls_R_factor_gt 0.0285
_refine_ls_shift/su_max 0.003
_refine_ls_shift/su_mean 0.000
_refine_ls_structure_factor_coef Fsqd
_refine_ls_weighting_details 'w=1/[\s^2^(Fo^2^)+(0.0506P)^2^] where P=(Fo^2^+2Fc^2^)/3'
_refine_ls_weighting_scheme calc
_refine_ls_wR_factor_gt 0.0687
_refine_ls_wR_factor_ref 0.0707
_reflns_Friedel_coverage 0.000
_reflns_number_gt 6757
_reflns_number_total 7974
_reflns_threshold_expression 'I > 2\s(I)'
_cod_data_source_file c7dt00548b2.cif
_cod_data_source_block p164
_cod_depositor_comments 'Adding full bibliography for 7042476--7042478.cif.'
_cod_database_code 7042478
_shelx_shelxl_version_number 2016/6
_shelx_space_group_comment
;
The symmetry employed for this shelxl refinement is uniquely defined
by the following loop, which should always be used as a source of
symmetry information in preference to the above space-group names.
They are only intended as comments.
;
_shelx_estimated_absorpt_t_min 0.430
_shelx_estimated_absorpt_t_max 0.555

loop_
_space_group_symop_operation_xyz
'x, y, z'
'-x, y+1/2, -z+1/2'
'-x, -y, -z'
'x, -y-1/2, z-1/2'

loop_
_atom_site_label
_atom_site_type_symbol
_atom_site_fract_x
_atom_site_fract_y
_atom_site_fract_z
_atom_site_U_iso_or_equiv
_atom_site_adp_type
_atom_site_occupancy
_atom_site_site_symmetry_order
_atom_site_calc_flag
_atom_site_refinement_flags_posn
_atom_site_refinement_flags_adp
Dy1 Dy 0.67556(2) 0.63218(2) 0.50757(2) 0.03137(5) Uani 1 1 d . .
Co1 Co 0.44626(2) 0.56389(3) 0.43199(2) 0.02914(8) Uani 1 1 d . .
O1 O 0.81866(14) 0.66504(18) 0.55806(13) 0.0467(5) Uani 1 1 d . .
C1 C 0.8661(2) 0.6760(2) 0.62560(19) 0.0439(7) Uani 1 1 d . .
C2 C 0.9690(2) 0.6778(3) 0.6306(2) 0.0538(8) Uani 1 1 d . .
O2 O 1.00727(17) 0.6661(2) 0.56187(17) 0.0673(7) Uani 1 1 d . .
C8 C 1.1088(3) 0.6773(4) 0.5615(3) 0.0754(12) Uani 1 1 d . .
H8A H 1.141741 0.630510 0.595191 0.113 Uiso 1 1 calc R U
H8B H 1.127265 0.739445 0.580399 0.113 Uiso 1 1 calc R U
H8C H 1.127140 0.669630 0.508828 0.113 Uiso 1 1 calc R U
C3 C 1.0214(3) 0.6902(4) 0.7007(3) 0.0700(12) Uani 1 1 d . .
H3A H 1.089601 0.692129 0.703109 0.084 Uiso 1 1 calc R U
C4 C 0.9752(3) 0.6999(4) 0.7681(3) 0.0796(14) Uani 1 1 d . .
H4A H 1.012047 0.708609 0.816174 0.096 Uiso 1 1 calc R U
C5 C 0.8765(3) 0.6969(3) 0.7652(2) 0.0655(11) Uani 1 1 d . .
H5A H 0.845640 0.703061 0.811437 0.079 Uiso 1 1 calc R U
C6 C 0.8204(2) 0.6847(2) 0.69440(19) 0.0466(7) Uani 1 1 d . .
C7 C 0.7177(2) 0.6831(2) 0.69833(17) 0.0432(7) Uani 1 1 d . .
H7A H 0.695653 0.692047 0.747918 0.052 Uiso 1 1 calc R U
N1 N 0.65215(16) 0.67073(17) 0.64176(13) 0.0347(5) Uani 1 1 d . .
C9 C 0.55310(18) 0.6761(2) 0.65633(15) 0.0337(5) Uani 1 1 d . .
C10 C 0.5191(2) 0.7204(2) 0.71981(17) 0.0448(7) Uani 1 1 d . .
H10A H 0.563468 0.748180 0.757556 0.054 Uiso 1 1 calc R U
C11 C 0.4219(2) 0.7245(3) 0.72856(19) 0.0493(8) Uani 1 1 d . .
H11A H 0.399897 0.753594 0.772712 0.059 Uiso 1 1 calc R U
C12 C 0.3564(2) 0.6860(2) 0.67277(19) 0.0451(7) Uani 1 1 d . .
H12A H 0.289334 0.690255 0.678073 0.054 Uiso 1 1 calc R U
C13 C 0.3885(2) 0.6417(2) 0.60970(17) 0.0367(6) Uani 1 1 d . .
H13A H 0.343317 0.615223 0.571827 0.044 Uiso 1 1 calc R U
C14 C 0.48662(18) 0.63533(18) 0.60098(14) 0.0300(5) Uani 1 1 d . .
O3 O 0.52027(12) 0.58911(13) 0.54019(10) 0.0298(4) Uani 1 1 d . .
O4 O 0.58325(12) 0.57397(14) 0.40187(10) 0.0333(4) Uani 1 1 d . .
C15 C 0.61542(19) 0.5619(2) 0.33309(15) 0.0345(5) Uani 1 1 d . .
C16 C 0.7158(2) 0.5648(2) 0.32855(17) 0.0413(6) Uani 1 1 d . .
O5 O 0.76808(14) 0.57507(17) 0.39993(12) 0.0439(5) Uani 1 1 d . .
C22 C 0.8712(2) 0.5832(3) 0.4006(2) 0.0558(9) Uani 1 1 d . .
H22A H 0.886918 0.632544 0.365092 0.084 Uiso 1 1 calc R U
H22B H 0.897966 0.524255 0.384356 0.084 Uiso 1 1 calc R U
H22C H 0.898618 0.598328 0.452962 0.084 Uiso 1 1 calc R U
C17 C 0.7562(2) 0.5575(3) 0.2598(2) 0.0644(11) Uani 1 1 d . .
H17A H 0.824097 0.560169 0.258448 0.077 Uiso 1 1 calc R U
C18 C 0.6961(3) 0.5462(4) 0.1917(2) 0.0812(15) Uani 1 1 d . .
H18A H 0.722974 0.543957 0.143423 0.097 Uiso 1 1 calc R U
C19 C 0.5986(3) 0.5383(4) 0.19439(19) 0.0650(11) Uani 1 1 d . .
H19A H 0.559018 0.527393 0.147982 0.078 Uiso 1 1 calc R U
C20 C 0.5559(2) 0.5461(2) 0.26455(16) 0.0414(6) Uani 1 1 d . .
C21 C 0.4522(2) 0.5408(2) 0.26012(15) 0.0409(6) Uani 1 1 d . .
H21A H 0.419211 0.530071 0.210736 0.049 Uiso 1 1 calc R U
N2 N 0.40099(16) 0.54926(17) 0.31719(12) 0.0335(5) Uani 1 1 d . .
C23 C 0.29923(19) 0.5522(2) 0.30772(15) 0.0357(6) Uani 1 1 d . .
C24 C 0.2451(2) 0.5743(3) 0.23887(19) 0.0528(8) Uani 1 1 d . .
H24A H 0.276460 0.585316 0.193478 0.063 Uiso 1 1 calc R U
C25 C 0.1466(3) 0.5801(4) 0.2363(2) 0.0675(12) Uani 1 1 d . .
H25A H 0.109913 0.594784 0.189214 0.081 Uiso 1 1 calc R U
C26 C 0.1010(2) 0.5643(3) 0.3026(2) 0.0611(10) Uani 1 1 d . .
H26A H 0.032822 0.567770 0.300579 0.073 Uiso 1 1 calc R U
C27 C 0.1535(2) 0.5436(2) 0.37193(19) 0.0459(7) Uani 1 1 d . .
H27A H 0.121203 0.533718 0.417054 0.055 Uiso 1 1 calc R U
C28 C 0.25346(18) 0.5373(2) 0.37568(16) 0.0345(5) Uani 1 1 d . .
O6 O 0.30772(12) 0.51700(14) 0.44179(10) 0.0328(4) Uani 1 1 d . .
N3 N 0.6434(3) 0.8161(2) 0.44090(19) 0.0618(8) Uani 1 1 d . .
O7 O 0.6137(2) 0.7916(2) 0.50486(17) 0.0683(7) Uani 1 1 d . .
O8 O 0.6921(2) 0.75641(19) 0.40804(15) 0.0632(7) Uani 1 1 d . .
O9 O 0.6261(4) 0.8925(3) 0.4135(3) 0.1135(15) Uani 1 1 d . .
O10 O 0.39600(19) 0.70122(17) 0.41908(14) 0.0548(6) Uani 1 1 d . .
C29 C 0.3887(3) 0.7691(3) 0.4594(2) 0.0543(8) Uani 1 1 d . .
H29A H 0.440293 0.780130 0.497730 0.065 Uiso 1 1 calc R U
N4 N 0.3181(3) 0.8288(2) 0.4561(2) 0.0609(8) Uani 1 1 d . .
C30 C 0.2357(4) 0.8140(4) 0.3974(3) 0.0903(15) Uani 1 1 d . .
H30A H 0.228610 0.747481 0.386447 0.136 Uiso 1 1 calc R U
H30B H 0.247438 0.847052 0.349895 0.136 Uiso 1 1 calc R U
H30C H 0.176771 0.837593 0.417058 0.136 Uiso 1 1 calc R U
C31 C 0.3153(5) 0.9077(5) 0.5059(3) 0.113(2) Uani 1 1 d . .
H31A H 0.375659 0.911608 0.539052 0.169 Uiso 1 1 calc R U
H31B H 0.261362 0.901274 0.537934 0.169 Uiso 1 1 calc R U
H31C H 0.306807 0.964211 0.474635 0.169 Uiso 1 1 calc R U
O41 O 1.0583(2) 0.9009(3) 0.5384(2) 0.0882(10) Uani 1 1 d . .
C41 C 0.9714(3) 0.8978(4) 0.5352(3) 0.0720(11) Uani 1 1 d . .
C42 C 0.9103(6) 0.8636(6) 0.4685(5) 0.148(4) Uani 1 1 d . .
H42A H 0.948023 0.859734 0.423722 0.222 Uiso 1 1 calc R U
H42B H 0.856230 0.906344 0.457085 0.222 Uiso 1 1 calc R U
H42C H 0.885661 0.801943 0.480011 0.222 Uiso 1 1 calc R U
C43 C 0.9201(4) 0.9300(5) 0.6004(4) 0.113(2) Uani 1 1 d . .
H43A H 0.964141 0.965678 0.636105 0.170 Uiso 1 1 calc R U
H43B H 0.895835 0.876381 0.627379 0.170 Uiso 1 1 calc R U
H43C H 0.865977 0.969486 0.581106 0.170 Uiso 1 1 calc R U

loop_
_atom_site_aniso_label
_atom_site_aniso_U_11
_atom_site_aniso_U_22
_atom_site_aniso_U_33
_atom_site_aniso_U_23
_atom_site_aniso_U_13
_atom_site_aniso_U_12
Dy1 0.02697(7) 0.03737(8) 0.02974(7) -0.00034(5) 0.00234(4) -0.00629(5)
Co1 0.02628(15) 0.03451(19) 0.02655(15) -0.00133(13) 0.00193(12) -0.00111(12)
O1 0.0303(10) 0.0645(14) 0.0445(11) -0.0030(11) -0.0015(8) -0.0129(9)
C1 0.0352(14) 0.0449(18) 0.0503(16) -0.0045(14) -0.0036(12) -0.0081(12)
C2 0.0334(14) 0.060(2) 0.067(2) -0.0066(18) -0.0045(14) -0.0079(14)
O2 0.0328(11) 0.098(2) 0.0712(17) -0.0103(16) 0.0055(11) -0.0138(12)
C8 0.0384(18) 0.091(3) 0.097(3) -0.006(3) 0.0078(19) -0.0117(19)
C3 0.0357(16) 0.092(3) 0.079(3) -0.014(2) -0.0112(16) -0.0082(18)
C4 0.0461(19) 0.123(4) 0.065(2) -0.019(3) -0.0226(18) -0.009(2)
C5 0.0454(18) 0.097(3) 0.052(2) -0.018(2) -0.0119(15) -0.0055(19)
C6 0.0367(14) 0.054(2) 0.0469(16) -0.0091(14) -0.0065(12) -0.0055(13)
C7 0.0391(14) 0.0517(19) 0.0378(14) -0.0100(13) -0.0014(11) -0.0041(12)
N1 0.0317(10) 0.0373(12) 0.0346(11) -0.0057(10) -0.0002(8) -0.0036(9)
C9 0.0334(12) 0.0341(14) 0.0333(12) -0.0049(11) 0.0023(10) -0.0001(10)
C10 0.0468(16) 0.0475(18) 0.0395(15) -0.0170(13) 0.0005(12) 0.0011(13)
C11 0.0504(17) 0.055(2) 0.0436(16) -0.0204(15) 0.0094(13) 0.0061(14)
C12 0.0370(14) 0.0500(19) 0.0494(16) -0.0104(14) 0.0101(12) 0.0052(12)
C13 0.0312(13) 0.0430(16) 0.0361(13) -0.0057(11) 0.0037(10) 0.0010(10)
C14 0.0315(12) 0.0310(13) 0.0276(11) -0.0027(10) 0.0028(9) 0.0010(9)
O3 0.0272(8) 0.0356(10) 0.0266(8) -0.0050(7) 0.0032(6) -0.0026(7)
O4 0.0287(8) 0.0453(11) 0.0266(8) -0.0038(8) 0.0066(7) -0.0052(7)
C15 0.0351(13) 0.0386(15) 0.0310(12) 0.0000(11) 0.0096(10) -0.0021(10)
C16 0.0373(14) 0.0505(18) 0.0375(14) -0.0035(13) 0.0110(11) -0.0044(12)
O5 0.0293(9) 0.0637(15) 0.0394(10) -0.0014(10) 0.0074(8) -0.0044(9)
C22 0.0301(14) 0.076(3) 0.063(2) -0.0023(18) 0.0103(13) -0.0028(14)
C17 0.0390(16) 0.109(3) 0.0480(18) -0.012(2) 0.0204(14) -0.0082(18)
C18 0.055(2) 0.150(5) 0.0419(18) -0.017(2) 0.0230(16) -0.012(2)
C19 0.0508(18) 0.113(4) 0.0330(15) -0.0108(18) 0.0118(13) -0.004(2)
C20 0.0411(14) 0.0546(19) 0.0293(13) -0.0033(12) 0.0082(11) -0.0021(13)
C21 0.0407(14) 0.0548(19) 0.0269(12) -0.0022(12) 0.0012(10) -0.0001(12)
N2 0.0304(10) 0.0406(13) 0.0293(10) 0.0004(9) 0.0010(8) -0.0007(9)
C23 0.0305(12) 0.0431(16) 0.0324(12) 0.0006(11) -0.0026(10) 0.0021(11)
C24 0.0427(16) 0.076(3) 0.0385(15) 0.0098(16) -0.0040(12) 0.0029(15)
C25 0.0414(17) 0.105(4) 0.053(2) 0.015(2) -0.0133(15) 0.0098(19)
C26 0.0303(14) 0.088(3) 0.063(2) 0.010(2) -0.0050(14) 0.0067(15)
C27 0.0317(13) 0.057(2) 0.0492(16) 0.0025(15) 0.0032(12) 0.0051(12)
C28 0.0306(12) 0.0368(14) 0.0354(13) -0.0013(11) -0.0007(10) 0.0027(10)
O6 0.0289(8) 0.0395(11) 0.0299(8) 0.0022(8) 0.0011(7) -0.0003(7)
N3 0.084(2) 0.0425(18) 0.0566(18) 0.0070(14) -0.0046(16) -0.0097(15)
O7 0.090(2) 0.0523(16) 0.0636(16) 0.0048(13) 0.0137(14) 0.0110(14)
O8 0.0794(18) 0.0530(16) 0.0588(15) 0.0083(12) 0.0157(13) -0.0109(13)
O9 0.188(5) 0.0499(19) 0.101(3) 0.021(2) 0.007(3) 0.009(2)
O10 0.0742(16) 0.0412(13) 0.0490(12) -0.0003(11) 0.0057(11) 0.0141(11)
C29 0.065(2) 0.049(2) 0.0484(18) 0.0052(16) 0.0026(16) 0.0049(16)
N4 0.072(2) 0.0485(18) 0.0631(19) 0.0014(16) 0.0114(15) 0.0159(15)
C30 0.069(3) 0.092(4) 0.107(4) -0.002(3) -0.011(3) 0.017(3)
C31 0.177(7) 0.085(4) 0.075(3) -0.031(3) 0.003(4) 0.052(4)
O41 0.0612(18) 0.102(3) 0.102(3) -0.010(2) 0.0125(17) 0.0071(18)
C41 0.060(2) 0.079(3) 0.076(3) 0.006(2) 0.0055(19) -0.004(2)
C42 0.160(8) 0.156(8) 0.116(6) 0.012(5) -0.051(5) -0.076(6)
C43 0.095(4) 0.138(6) 0.112(5) 0.027(4) 0.042(3) 0.047(4)

loop_
_atom_type_symbol
_atom_type_description
_atom_type_scat_dispersion_real
_atom_type_scat_dispersion_imag
_atom_type_scat_source
C C 0.0033 0.0016 'International Tables Vol C Tables 4.2.6.8 and 6.1.1.4'
H H 0.0000 0.0000 'International Tables Vol C Tables 4.2.6.8 and 6.1.1.4'
N N 0.0061 0.0033 'International Tables Vol C Tables 4.2.6.8 and 6.1.1.4'
O O 0.0106 0.0060 'International Tables Vol C Tables 4.2.6.8 and 6.1.1.4'
Co Co 0.3494 0.9721 'International Tables Vol C Tables 4.2.6.8 and 6.1.1.4'
Dy Dy -0.1892 4.4098 'International Tables Vol C Tables 4.2.6.8 and 6.1.1.4'

loop_
_geom_angle_atom_site_label_1
_geom_angle_atom_site_label_2
_geom_angle_atom_site_label_3
_geom_angle
_geom_angle_site_symmetry_1
_geom_angle_site_symmetry_3
O1 Dy1 O4 146.48(7) . .
O1 Dy1 O6 89.47(8) . 3_666
O4 Dy1 O6 89.76(7) . 3_666
O1 Dy1 O3 142.30(7) . .
O4 Dy1 O3 68.79(6) . .
O6 Dy1 O3 74.38(6) 3_666 .
O1 Dy1 N1 76.11(8) . .
O4 Dy1 N1 136.85(7) . .
O6 Dy1 N1 82.31(7) 3_666 .
O3 Dy1 N1 68.22(7) . .
O1 Dy1 O7 96.52(10) . .
O4 Dy1 O7 98.89(9) . .
O6 Dy1 O7 153.60(8) 3_666 .
O3 Dy1 O7 85.53(9) . .
N1 Dy1 O7 74.30(9) . .
O1 Dy1 O5 81.76(8) . .
O4 Dy1 O5 64.75(6) . .
O6 Dy1 O5 86.47(7) 3_666 .
O3 Dy1 O5 129.46(6) . .
N1 Dy1 O5 155.20(7) . .
O7 Dy1 O5 119.80(9) . .
O1 Dy1 O8 89.19(9) . .
O4 Dy1 O8 77.82(8) . .
O6 Dy1 O8 154.93(8) 3_666 .
O3 Dy1 O8 119.51(8) . .
N1 Dy1 O8 121.52(9) . .
O7 Dy1 O8 51.23(10) . .
O5 Dy1 O8 68.57(9) . .
O4 Co1 N2 88.37(8) . .
O4 Co1 O6 162.17(8) . .
N2 Co1 O6 80.66(8) . .
O4 Co1 O3 79.60(7) . .
N2 Co1 O3 167.51(8) . .
O6 Co1 O3 111.83(7) . .
O4 Co1 O10 102.57(10) . .
N2 Co1 O10 85.52(10) . .
O6 Co1 O10 90.62(9) . .
O3 Co1 O10 93.77(9) . .
O4 Co1 O3 86.82(7) . 3_666
N2 Co1 O3 98.38(8) . 3_666
O6 Co1 O3 80.97(7) . 3_666
O3 Co1 O3 84.41(7) . 3_666
O10 Co1 O3 169.98(8) . 3_666
C1 O1 Dy1 140.2(2) . .
O1 C1 C6 122.8(3) . .
O1 C1 C2 118.8(3) . .
C6 C1 C2 118.3(3) . .
O2 C2 C3 125.0(3) . .
O2 C2 C1 114.5(3) . .
C3 C2 C1 120.5(4) . .
C2 O2 C8 117.2(3) . .
O2 C8 H8A 109.5 . .
O2 C8 H8B 109.5 . .
H8A C8 H8B 109.5 . .
O2 C8 H8C 109.5 . .
H8A C8 H8C 109.5 . .
H8B C8 H8C 109.5 . .
C2 C3 C4 120.6(3) . .
C2 C3 H3A 119.7 . .
C4 C3 H3A 119.7 . .
C5 C4 C3 120.1(3) . .
C5 C4 H4A 119.9 . .
C3 C4 H4A 119.9 . .
C4 C5 C6 120.9(4) . .
C4 C5 H5A 119.6 . .
C6 C5 H5A 119.6 . .
C5 C6 C1 119.6(3) . .
C5 C6 C7 116.0(3) . .
C1 C6 C7 124.5(3) . .
N1 C7 C6 127.2(3) . .
N1 C7 H7A 116.4 . .
C6 C7 H7A 116.4 . .
C7 N1 C9 119.1(2) . .
C7 N1 Dy1 127.6(2) . .
C9 N1 Dy1 113.22(16) . .
C10 C9 C14 118.9(2) . .
C10 C9 N1 124.6(2) . .
C14 C9 N1 116.5(2) . .
C11 C10 C9 120.9(3) . .
C11 C10 H10A 119.5 . .
C9 C10 H10A 119.5 . .
C10 C11 C12 119.9(3) . .
C10 C11 H11A 120.0 . .
C12 C11 H11A 120.0 . .
C13 C12 C11 120.0(3) . .
C13 C12 H12A 120.0 . .
C11 C12 H12A 120.0 . .
C12 C13 C14 120.6(3) . .
C12 C13 H13A 119.7 . .
C14 C13 H13A 119.7 . .
O3 C14 C13 121.6(2) . .
O3 C14 C9 118.8(2) . .
C13 C14 C9 119.5(2) . .
C14 O3 Co1 127.07(15) . .
C14 O3 Co1 112.45(15) . 3_666
Co1 O3 Co1 95.59(7) . 3_666
C14 O3 Dy1 116.21(15) . .
Co1 O3 Dy1 102.61(7) . .
Co1 O3 Dy1 97.39(6) 3_666 .
C15 O4 Co1 128.68(16) . .
C15 O4 Dy1 123.84(16) . .
Co1 O4 Dy1 106.97(7) . .
O4 C15 C20 124.2(2) . .
O4 C15 C16 117.7(2) . .
C20 C15 C16 118.1(2) . .
C17 C16 O5 124.3(3) . .
C17 C16 C15 122.3(3) . .
O5 C16 C15 113.4(2) . .
C16 O5 C22 117.4(2) . .
C16 O5 Dy1 115.96(16) . .
C22 O5 Dy1 123.14(19) . .
O5 C22 H22A 109.5 . .
O5 C22 H22B 109.5 . .
H22A C22 H22B 109.5 . .
O5 C22 H22C 109.5 . .
H22A C22 H22C 109.5 . .
H22B C22 H22C 109.5 . .
C16 C17 C18 119.0(3) . .
C16 C17 H17A 120.5 . .
C18 C17 H17A 120.5 . .
C19 C18 C17 120.2(3) . .
C19 C18 H18A 119.9 . .
C17 C18 H18A 119.9 . .
C18 C19 C20 121.4(3) . .
C18 C19 H19A 119.3 . .
C20 C19 H19A 119.3 . .
C15 C20 C19 118.8(3) . .
C15 C20 C21 124.5(2) . .
C19 C20 C21 116.7(3) . .
N2 C21 C20 125.4(3) . .
N2 C21 H21A 117.3 . .
C20 C21 H21A 117.3 . .
C21 N2 C23 122.4(2) . .
C21 N2 Co1 128.36(19) . .
C23 N2 Co1 109.21(17) . .
C24 C23 C28 120.2(3) . .
C24 C23 N2 124.6(3) . .
C28 C23 N2 115.0(2) . .
C25 C24 C23 120.4(3) . .
C25 C24 H24A 119.8 . .
C23 C24 H24A 119.8 . .
C24 C25 C26 119.7(3) . .
C24 C25 H25A 120.2 . .
C26 C25 H25A 120.2 . .
C25 C26 C27 120.9(3) . .
C25 C26 H26A 119.6 . .
C27 C26 H26A 119.6 . .
C26 C27 C28 120.3(3) . .
C26 C27 H27A 119.9 . .
C28 C27 H27A 119.9 . .
O6 C28 C27 122.5(3) . .
O6 C28 C23 119.0(2) . .
C27 C28 C23 118.5(3) . .
C28 O6 Co1 108.43(16) . .
C28 O6 Dy1 123.46(17) . 3_666
Co1 O6 Dy1 105.66(8) . 3_666
O9 N3 O8 122.3(4) . .
O9 N3 O7 121.8(4) . .
O8 N3 O7 115.9(3) . .
O9 N3 Dy1 177.5(4) . .
O8 N3 Dy1 59.40(17) . .
O7 N3 Dy1 56.57(18) . .
N3 O7 Dy1 97.8(2) . .
N3 O8 Dy1 95.0(2) . .
C29 O10 Co1 137.8(2) . .
O10 C29 N4 127.4(4) . .
O10 C29 H29A 116.3 . .
N4 C29 H29A 116.3 . .
C29 N4 C31 123.9(4) . .
C29 N4 C30 118.1(4) . .
C31 N4 C30 118.0(4) . .
N4 C30 H30A 109.5 . .
N4 C30 H30B 109.5 . .
H30A C30 H30B 109.5 . .
N4 C30 H30C 109.5 . .
H30A C30 H30C 109.5 . .
H30B C30 H30C 109.5 . .
N4 C31 H31A 109.5 . .
N4 C31 H31B 109.5 . .
H31A C31 H31B 109.5 . .
N4 C31 H31C 109.5 . .
H31A C31 H31C 109.5 . .
H31B C31 H31C 109.5 . .
O41 C41 C42 124.0(6) . .
O41 C41 C43 120.6(5) . .
C42 C41 C43 115.4(6) . .
C41 C42 H42A 109.5 . .
C41 C42 H42B 109.5 . .
H42A C42 H42B 109.5 . .
C41 C42 H42C 109.5 . .
H42A C42 H42C 109.5 . .
H42B C42 H42C 109.5 . .
C41 C43 H43A 109.5 . .
C41 C43 H43B 109.5 . .
H43A C43 H43B 109.5 . .
C41 C43 H43C 109.5 . .
H43A C43 H43C 109.5 . .
H43B C43 H43C 109.5 . .

loop_
_geom_bond_atom_site_label_1
_geom_bond_atom_site_label_2
_geom_bond_distance
_geom_bond_site_symmetry_2
Dy1 O1 2.1611(19) .
Dy1 O4 2.3066(17) .
Dy1 O6 2.3266(19) 3_666
Dy1 O3 2.3711(17) .
Dy1 N1 2.449(2) .
Dy1 O7 2.452(3) .
Dy1 O5 2.506(2) .
Dy1 O8 2.515(3) .
Co1 O4 2.0319(17) .
Co1 N2 2.051(2) .
Co1 O6 2.0694(18) .
Co1 O3 2.0961(17) .
Co1 O10 2.105(2) .
Co1 O3 2.296(2) 3_666
O1 C1 1.306(4) .
C1 C6 1.411(5) .
C1 C2 1.430(4) .
C2 O2 1.363(5) .
C2 C3 1.376(5) .
O2 C8 1.426(4) .
C8 H8A 0.9800 .
C8 H8B 0.9800 .
C8 H8C 0.9800 .
C3 C4 1.395(6) .
C3 H3A 0.9500 .
C4 C5 1.375(5) .
C4 H4A 0.9500 .
C5 C6 1.410(4) .
C5 H5A 0.9500 .
C6 C7 1.441(4) .
C7 N1 1.295(4) .
C7 H7A 0.9500 .
N1 C9 1.429(3) .
C9 C10 1.395(4) .
C9 C14 1.404(4) .
C10 C11 1.379(4) .
C10 H10A 0.9500 .
C11 C12 1.388(5) .
C11 H11A 0.9500 .
C12 C13 1.378(4) .
C12 H12A 0.9500 .
C13 C14 1.394(4) .
C13 H13A 0.9500 .
C14 O3 1.368(3) .
O4 C15 1.326(3) .
C15 C20 1.410(4) .
C15 C16 1.411(4) .
C16 C17 1.371(4) .
C16 O5 1.391(4) .
O5 C22 1.442(3) .
C22 H22A 0.9800 .
C22 H22B 0.9800 .
C22 H22C 0.9800 .
C17 C18 1.399(5) .
C17 H17A 0.9500 .
C18 C19 1.370(5) .
C18 H18A 0.9500 .
C19 C20 1.410(4) .
C19 H19A 0.9500 .
C20 C21 1.444(4) .
C21 N2 1.279(4) .
C21 H21A 0.9500 .
N2 C23 1.416(3) .
C23 C24 1.395(4) .
C23 C28 1.409(4) .
C24 C25 1.374(5) .
C24 H24A 0.9500 .
C25 C26 1.385(6) .
C25 H25A 0.9500 .
C26 C27 1.386(5) .
C26 H26A 0.9500 .
C27 C28 1.394(4) .
C27 H27A 0.9500 .
C28 O6 1.351(3) .
N3 O9 1.216(5) .
N3 O8 1.263(4) .
N3 O7 1.271(4) .
O10 C29 1.213(4) .
C29 N4 1.305(5) .
C29 H29A 0.9500 .
N4 C31 1.432(6) .
N4 C30 1.483(6) .
C30 H30A 0.9800 .
C30 H30B 0.9800 .
C30 H30C 0.9800 .
C31 H31A 0.9800 .
C31 H31B 0.9800 .
C31 H31C 0.9800 .
O41 C41 1.210(5) .
C41 C42 1.463(8) .
C41 C43 1.469(7) .
C42 H42A 0.9800 .
C42 H42B 0.9800 .
C42 H42C 0.9800 .
C43 H43A 0.9800 .
C43 H43B 0.9800 .
C43 H43C 0.9800 .

loop_
_geom_hbond_atom_site_label_D
_geom_hbond_atom_site_label_H
_geom_hbond_atom_site_label_A
_geom_hbond_distance_DH
_geom_hbond_distance_HA
_geom_hbond_distance_DA
_geom_hbond_angle_DHA
C8 H8B O41 0.98 2.60 3.315(7) 130.1
C22 H22C O1 0.98 2.42 3.128(4) 128.3
C22 H22C O2 0.98 2.52 3.457(5) 160.9
C29 H29A O7 0.95 2.42 3.186(5) 137.7
C42 H42C O1 0.98 2.61 3.550(8) 159.8
